data_8104450
loop_
_publ_author_name
'Mereiter, K.'
'Preisinger, A.'

_publ_section_title
;
 Crystal structures and Raman spectra of alpha- and beta-Na S C N (H2 O)2
;
_journal_name_full 'Zeitschrift fuer Kristallographie (149,1979-)'
_journal_page_first 95
_journal_page_last 107
_journal_volume 169
_journal_year 1984
_chemical_formula_sum 'C H4 N Na O2 S'
_chemical_name_systematic 'Na (S C N) (H2 O)2'
_space_group_IT_number 15
_symmetry_space_group_name_Hall '-C 2yc'
_symmetry_space_group_name_H-M 'C 1 2/c 1'
_cell_angle_alpha 90
_cell_angle_beta 109.61
_cell_angle_gamma 90
_cell_formula_units_Z 8
_cell_length_a 12.052
_cell_length_b 13.763
_cell_length_c 6.386
_cell_volume 997.818
_citation_journal_id_ASTM ZEKRDZ
_cod_data_source_file Mereiter_ZEKRDZ_1984_1965.cif
_cod_data_source_block C1H4N1Na1O2S1
_cod_original_cell_volume 997.8185
_cod_original_formula_sum 'C1 H4 N1 Na1 O2 S1'
_cod_database_code 8104450

loop_
_symmetry_equiv_pos_as_xyz
x,y,z
-x,y,-z+1/2
-x,-y,-z
x,-y,z-1/2
x+1/2,y+1/2,z
-x+1/2,y+1/2,-z+1/2
-x+1/2,-y+1/2,-z
x+1/2,-y+1/2,z-1/2

loop_
_atom_site_label
_atom_site_type_symbol
_atom_site_fract_x
_atom_site_fract_y
_atom_site_fract_z
_atom_site_occupancy
_atom_site_U_iso_or_equiv
Na1 Na+1 0.5 0.43384 0.25 1 0.0
O1 O-2 0.61303 0.68657 0.64129 1 0.0
O2 O-2 0.63532 0.83351 0.24271 1 0.0
H3 H+1 0.62698 0.86797 0.10757 1 0.0
H4 H+1 0.62205 0.88138 0.34107 1 0.0
H1 H+1 0.69391 0.6712 0.66374 1 0.0
Na2 Na+1 0.5 0.70046 0.25 1 0.0
H2 H+1 0.61611 0.75324 0.6871 1 0.0
C1 C+4 0.72239 0.57388 0.21979 1 0.0
N1 N-3 0.62142 0.56663 0.16237 1 0.0
S1 S-2 0.86591 0.58166 0.25143 1 0.0
